data_7129058
loop_
_publ_author_name
'Zhou, Xin'
'Kwon, Hyejin'
'Thompson, Richard R.'
'Herman, Robert J.'
'Fronczek, Frank R.'
'Bruns, Carson J.'
'Lee, Semin'

_publ_section_title
;
 Scalable synthesis of [8]cycloparaphenyleneacetylene carbon nanohoop
 using alkyne metathesis.
;
_journal_issue 83
_journal_name_full 'Chemical communications (Cambridge, England)'
_journal_page_first 10887
_journal_page_last 10890
_journal_paper_doi 10.1039/d1cc04776k
_journal_volume 57
_journal_year 2021
_chemical_formula_moiety 'C72 H48'
_chemical_formula_sum 'C72 H48'
_chemical_formula_weight 913.10
_space_group_crystal_system orthorhombic
_space_group_IT_number 62
_space_group_name_Hall '-P 2ac 2n'
_space_group_name_H-M_alt 'P n m a'
_atom_sites_solution_hydrogens geom
_audit_creation_method SHELXL-2018/1
_audit_update_record
;
2021-08-05 deposited with the CCDC.	2021-09-28 downloaded from the CCDC.
;
_cell_angle_alpha 90
_cell_angle_beta 90
_cell_angle_gamma 90
_cell_formula_units_Z 4
_cell_length_a 14.9047(3)
_cell_length_b 37.0591(10)
_cell_length_c 12.6785(3)
_cell_measurement_reflns_used 6338
_cell_measurement_temperature 90.0(5)
_cell_measurement_theta_max 68.04
_cell_measurement_theta_min 2.38
_cell_volume 7003.0(3)
_computing_cell_refinement 'Bruker SAINT'
_computing_data_collection 'Bruker APEX3'
_computing_data_reduction 'Bruker SAINT'
_computing_structure_refinement 'SHELXL-2018/1 (Sheldrick, 2018)'
_computing_structure_solution 'SHELXT 2014/5 (Sheldrick, 2014)'
_diffrn_ambient_temperature 90.0(5)
_diffrn_measured_fraction_theta_full 1.000
_diffrn_measured_fraction_theta_max 0.999
_diffrn_measurement_device_type 'Bruker Kappa APEX-II DUO'
_diffrn_measurement_method '\f and \w scans'
_diffrn_radiation_monochromator 'QUAZAR multilayer optics'
_diffrn_radiation_source 'I\mS microfocus'
_diffrn_radiation_type CuK\a
_diffrn_radiation_wavelength 1.54184
_diffrn_reflns_av_R_equivalents 0.0565
_diffrn_reflns_av_unetI/netI 0.0370
_diffrn_reflns_Laue_measured_fraction_full 1.000
_diffrn_reflns_Laue_measured_fraction_max 0.999
_diffrn_reflns_limit_h_max 15
_diffrn_reflns_limit_h_min -17
_diffrn_reflns_limit_k_max 44
_diffrn_reflns_limit_k_min -44
_diffrn_reflns_limit_l_max 14
_diffrn_reflns_limit_l_min -15
_diffrn_reflns_number 42553
_diffrn_reflns_point_group_measured_fraction_full 1.000
_diffrn_reflns_point_group_measured_fraction_max 0.999
_diffrn_reflns_theta_full 67.684
_diffrn_reflns_theta_max 68.330
_diffrn_reflns_theta_min 2.384
_exptl_absorpt_coefficient_mu 0.462
_exptl_absorpt_correction_T_max 0.947
_exptl_absorpt_correction_T_min 0.766
_exptl_absorpt_correction_type multi-scan
_exptl_absorpt_process_details 'SADABS (Krause <i>et al.</i>, 2015)'
_exptl_crystal_colour yellow
_exptl_crystal_density_diffrn 1.085
_exptl_crystal_description prism
_exptl_crystal_F_000 2420
_exptl_crystal_recrystallization_method 'Re-crystallisation from solvent: toluene/pentane'
_exptl_crystal_size_max 0.200
_exptl_crystal_size_mid 0.170
_exptl_crystal_size_min 0.120
_refine_diff_density_max 0.273
_refine_diff_density_min -0.225
_refine_diff_density_rms 0.036
_refine_ls_extinction_method none
_refine_ls_goodness_of_fit_ref 1.045
_refine_ls_hydrogen_treatment constr
_refine_ls_matrix_type full
_refine_ls_number_parameters 340
_refine_ls_number_reflns 6525
_refine_ls_number_restraints 2
_refine_ls_restrained_S_all 1.061
_refine_ls_R_factor_all 0.0720
_refine_ls_R_factor_gt 0.0561
_refine_ls_shift/su_max 0.000
_refine_ls_shift/su_mean 0.000
_refine_ls_structure_factor_coef Fsqd
_refine_ls_weighting_details 'w=1/[\s^2^(Fo^2^)+(0.0787P)^2^+2.1715P] where P=(Fo^2^+2Fc^2^)/3'
_refine_ls_weighting_scheme calc
_refine_ls_wR_factor_gt 0.1496
_refine_ls_wR_factor_ref 0.1597
_reflns_Friedel_coverage 0.000
_reflns_number_gt 4987
_reflns_number_total 6525
_reflns_threshold_expression 'I > 2\s(I)'
_cod_data_source_file d1cc04776k3.cif
_cod_data_source_block Me8CPPA
_cod_depositor_comments 'Adding full bibliography for 7129058.cif.'
_cod_database_code 7129058
_shelx_shelxl_version_number 2018/1
_shelx_space_group_comment
;
The symmetry employed for this shelxl refinement is uniquely defined
by the following loop, which should always be used as a source of
symmetry information in preference to the above space-group names.
They are only intended as comments.
;
_shelx_estimated_absorpt_t_min 0.913
_shelx_estimated_absorpt_t_max 0.947

loop_
_space_group_symop_operation_xyz
'x, y, z'
'-x+1/2, -y, z+1/2'
'-x, y+1/2, -z'
'x+1/2, -y+1/2, -z+1/2'
'-x, -y, -z'
'x-1/2, y, -z-1/2'
'x, -y-1/2, z'
'-x-1/2, y-1/2, z-1/2'

loop_
_atom_site_label
_atom_site_type_symbol
_atom_site_fract_x
_atom_site_fract_y
_atom_site_fract_z
_atom_site_U_iso_or_equiv
_atom_site_adp_type
_atom_site_occupancy
_atom_site_site_symmetry_order
_atom_site_calc_flag
_atom_site_refinement_flags_posn
_atom_site_refinement_flags_adp
_atom_site_refinement_flags_occupancy
_atom_site_disorder_assembly
_atom_site_disorder_group
C1 C 0.55888(19) 0.26613(6) 1.10281(16) 0.0644(7) Uani 1 1 d . . . . .
C2 C 0.55257(19) 0.30398(6) 1.08010(17) 0.0611(6) Uani 1 1 d . . . . .
C3 C 0.62567(16) 0.32197(6) 1.03556(18) 0.0578(6) Uani 1 1 d D . . . .
H3 H 0.683419 0.311123 1.034809 0.069 Uiso 0.438(6) 1 calc R U P A 2
C4 C 0.61252(16) 0.35586(6) 0.99256(17) 0.0535(5) Uani 1 1 d . . . . .
H4 H 0.661797 0.368226 0.961703 0.064 Uiso 1 1 calc R U . . .
C5 C 0.52820(15) 0.37222(5) 0.99366(15) 0.0476(5) Uani 1 1 d . . . . .
C6 C 0.45715(18) 0.35517(6) 1.04627(17) 0.0589(6) Uani 1 1 d . . . . .
H6 H 0.400796 0.366973 1.052180 0.071 Uiso 1 1 calc R U . . .
C7 C 0.46876(19) 0.32127(6) 1.08957(18) 0.0654(7) Uani 1 1 d D . . . .
H7 H 0.420684 0.309728 1.125379 0.078 Uiso 0.562(6) 1 calc R U P A 1
C8 C 0.50947(14) 0.40257(5) 0.92755(15) 0.0454(5) Uani 1 1 d . . . . .
C9 C 0.48866(13) 0.42309(5) 0.85864(15) 0.0422(4) Uani 1 1 d . . . . .
C10 C 0.45706(13) 0.44058(5) 0.76471(14) 0.0384(4) Uani 1 1 d . . . . .
C11 C 0.36534(12) 0.44046(5) 0.74313(15) 0.0406(4) Uani 1 1 d . . . . .
H11 H 0.324864 0.433013 0.796767 0.049 Uiso 1 1 calc R U . . .
C12 C 0.33127(12) 0.45080(5) 0.64626(15) 0.0381(4) Uani 1 1 d . . . . .
C13 C 0.39237(12) 0.46200(5) 0.56787(14) 0.0358(4) Uani 1 1 d . . . . .
C14 C 0.48399(12) 0.46363(5) 0.59051(15) 0.0395(4) Uani 1 1 d . . . . .
H14 H 0.524628 0.471813 0.537968 0.047 Uiso 1 1 calc R U . . .
C15 C 0.51631(12) 0.45352(5) 0.68818(15) 0.0393(4) Uani 1 1 d . . . . .
H15 H 0.578571 0.455349 0.703270 0.047 Uiso 1 1 calc R U . . .
C16 C 0.36025(12) 0.46858(5) 0.46342(15) 0.0386(4) Uani 1 1 d . . . . .
C17 C 0.33126(12) 0.46979(5) 0.37517(15) 0.0402(4) Uani 1 1 d . . . . .
C18 C 0.29896(12) 0.46495(5) 0.26987(15) 0.0394(4) Uani 1 1 d . . . . .
C19 C 0.20640(12) 0.46183(5) 0.24945(15) 0.0407(4) Uani 1 1 d . . . . .
C20 C 0.17911(12) 0.45075(5) 0.15048(15) 0.0417(4) Uani 1 1 d . . . . .
H20 H 0.116782 0.448707 0.135972 0.050 Uiso 1 1 calc R U . . .
C21 C 0.24081(13) 0.44250(5) 0.07129(15) 0.0403(4) Uani 1 1 d . . . . .
C22 C 0.33242(13) 0.44836(5) 0.08966(15) 0.0434(4) Uani 1 1 d . . . . .
H22 H 0.374832 0.444728 0.034739 0.052 Uiso 1 1 calc R U . . .
C23 C 0.36042(13) 0.45943(5) 0.18807(15) 0.0442(5) Uani 1 1 d . . . . .
H23 H 0.422490 0.463386 0.200560 0.053 Uiso 1 1 calc R U . . .
C24 C 0.21366(13) 0.42330(5) -0.02160(15) 0.0418(4) Uani 1 1 d . . . . .
C25 C 0.19553(13) 0.40172(5) -0.08902(15) 0.0416(4) Uani 1 1 d . . . . .
C26 C 0.18271(12) 0.37108(5) -0.15629(15) 0.0402(4) Uani 1 1 d . . . . .
C27 C 0.09741(12) 0.35889(5) -0.18545(15) 0.0409(4) Uani 1 1 d . . . . .
H27 H 0.046844 0.373838 -0.172289 0.049 Uiso 1 1 calc R U . . .
C28 C 0.08469(12) 0.32572(5) -0.23285(15) 0.0410(4) Uani 1 1 d . . . . .
C29 C 0.15955(13) 0.30373(5) -0.25095(16) 0.0433(4) Uani 1 1 d . . . . .
C30 C 0.24555(13) 0.31722(6) -0.22955(19) 0.0536(5) Uani 1 1 d . . . . .
H30 H 0.296671 0.303139 -0.247131 0.064 Uiso 1 1 calc R U . . .
C31 C 0.25700(14) 0.35027(6) -0.18384(18) 0.0526(5) Uani 1 1 d . . . . .
H31 H 0.315794 0.359101 -0.170783 0.063 Uiso 1 1 calc R U . . .
C32 C 0.15141(13) 0.26623(5) -0.27649(15) 0.0439(4) Uani 1 1 d . . . . .
C33 C 0.7209(3) 0.30500(12) 1.0276(4) 0.0734(16) Uani 0.562(6) 1 d D . P A 1
H33A H 0.761258 0.321798 0.991293 0.110 Uiso 0.562(6) 1 calc R U P A 1
H33B H 0.717599 0.282364 0.987774 0.110 Uiso 0.562(6) 1 calc R U P A 1
H33C H 0.743914 0.300139 1.098572 0.110 Uiso 0.562(6) 1 calc R U P A 1
C33A C 0.3825(4) 0.30362(17) 1.1331(7) 0.100(3) Uani 0.438(6) 1 d D . P A 2
H33D H 0.336834 0.322233 1.144609 0.150 Uiso 0.438(6) 1 calc R U P A 2
H33E H 0.395893 0.291568 1.200092 0.150 Uiso 0.438(6) 1 calc R U P A 2
H33F H 0.360068 0.285864 1.082275 0.150 Uiso 0.438(6) 1 calc R U P A 2
C34 C 0.23285(13) 0.44845(6) 0.62272(17) 0.0479(5) Uani 1 1 d . . . . .
H34A H 0.201335 0.438447 0.683936 0.072 Uiso 1 1 calc R U . . .
H34B H 0.223363 0.432751 0.561524 0.072 Uiso 1 1 calc R U . . .
H34C H 0.209544 0.472606 0.607320 0.072 Uiso 1 1 calc R U . . .
C35 C 0.13870(13) 0.46806(6) 0.33608(17) 0.0515(5) Uani 1 1 d . . . . .
H35A H 0.081152 0.475153 0.304966 0.077 Uiso 1 1 calc R U . . .
H35B H 0.160114 0.487279 0.382810 0.077 Uiso 1 1 calc R U . . .
H35C H 0.130866 0.445781 0.376702 0.077 Uiso 1 1 calc R U . . .
C36 C -0.00792(13) 0.31252(6) -0.26100(19) 0.0537(5) Uani 1 1 d . . . . .
H36A H -0.052447 0.330536 -0.239517 0.080 Uiso 1 1 calc R U . . .
H36B H -0.019807 0.289722 -0.224411 0.080 Uiso 1 1 calc R U . . .
H36C H -0.011709 0.308722 -0.337361 0.080 Uiso 1 1 calc R U . . .

loop_
_atom_site_aniso_label
_atom_site_aniso_U_11
_atom_site_aniso_U_22
_atom_site_aniso_U_33
_atom_site_aniso_U_23
_atom_site_aniso_U_13
_atom_site_aniso_U_12
C1 0.107(2) 0.0475(11) 0.0387(11) 0.0011(9) -0.0094(12) 0.0012(12)
C2 0.104(2) 0.0412(12) 0.0383(11) -0.0011(9) -0.0090(12) 0.0000(12)
C3 0.0764(15) 0.0446(12) 0.0523(13) -0.0014(10) -0.0213(11) -0.0002(11)
C4 0.0627(14) 0.0490(12) 0.0486(12) 0.0003(10) -0.0112(10) -0.0050(10)
C5 0.0643(13) 0.0403(10) 0.0381(10) 0.0009(8) -0.0026(9) -0.0032(9)
C6 0.0794(16) 0.0499(12) 0.0475(12) 0.0042(10) 0.0149(11) -0.0004(11)
C7 0.1018(19) 0.0465(12) 0.0479(13) 0.0028(10) 0.0172(13) -0.0049(13)
C8 0.0504(12) 0.0450(11) 0.0409(11) -0.0005(9) 0.0046(9) -0.0009(9)
C9 0.0412(10) 0.0431(10) 0.0422(11) 0.0006(9) 0.0046(8) 0.0008(8)
C10 0.0413(10) 0.0345(9) 0.0394(10) -0.0009(8) 0.0048(8) -0.0009(8)
C11 0.0379(10) 0.0431(10) 0.0409(10) -0.0003(8) 0.0093(8) -0.0043(8)
C12 0.0348(9) 0.0355(9) 0.0439(10) -0.0041(8) 0.0052(8) -0.0024(7)
C13 0.0346(9) 0.0339(9) 0.0389(10) -0.0011(7) 0.0010(7) -0.0020(7)
C14 0.0347(10) 0.0418(10) 0.0420(10) 0.0040(8) 0.0041(8) -0.0038(8)
C15 0.0340(9) 0.0427(10) 0.0412(10) 0.0022(8) 0.0009(8) -0.0017(8)
C16 0.0324(9) 0.0396(10) 0.0437(11) -0.0009(8) 0.0025(8) -0.0034(8)
C17 0.0333(9) 0.0440(10) 0.0432(11) 0.0006(8) 0.0002(8) -0.0025(8)
C18 0.0340(9) 0.0423(10) 0.0419(10) 0.0012(8) 0.0002(8) -0.0015(8)
C19 0.0353(10) 0.0450(10) 0.0419(10) 0.0017(8) 0.0001(8) 0.0005(8)
C20 0.0330(9) 0.0473(10) 0.0449(11) 0.0023(9) -0.0019(8) -0.0007(8)
C21 0.0421(10) 0.0397(10) 0.0391(10) 0.0034(8) -0.0016(8) -0.0019(8)
C22 0.0398(10) 0.0469(11) 0.0434(11) 0.0018(9) 0.0059(8) 0.0002(8)
C23 0.0345(10) 0.0535(12) 0.0446(11) 0.0016(9) -0.0009(8) -0.0042(8)
C24 0.0402(10) 0.0423(10) 0.0428(11) 0.0058(9) -0.0004(8) -0.0014(8)
C25 0.0394(10) 0.0438(10) 0.0417(10) 0.0062(9) -0.0004(8) -0.0058(8)
C26 0.0409(10) 0.0401(10) 0.0395(10) 0.0049(8) 0.0006(8) -0.0039(8)
C27 0.0382(10) 0.0394(10) 0.0453(11) 0.0056(8) -0.0006(8) 0.0011(8)
C28 0.0393(10) 0.0410(10) 0.0429(10) 0.0083(8) -0.0029(8) -0.0027(8)
C29 0.0415(11) 0.0403(10) 0.0480(11) 0.0019(9) -0.0017(8) -0.0014(8)
C30 0.0380(11) 0.0481(12) 0.0747(15) -0.0054(11) 0.0020(10) 0.0005(9)
C31 0.0371(11) 0.0502(12) 0.0707(15) -0.0068(11) -0.0003(10) -0.0065(9)
C32 0.0376(10) 0.0459(9) 0.0482(11) 0.0011(8) -0.0041(8) -0.0015(8)
C33 0.072(3) 0.065(3) 0.084(3) 0.005(2) -0.033(3) -0.001(2)
C33A 0.121(6) 0.057(4) 0.122(6) 0.027(4) 0.035(5) 0.010(4)
C34 0.0362(10) 0.0574(12) 0.0501(12) -0.0001(10) 0.0064(8) -0.0046(9)
C35 0.0362(10) 0.0692(14) 0.0491(12) -0.0019(10) 0.0009(9) 0.0034(10)
C36 0.0409(11) 0.0492(12) 0.0710(15) -0.0038(11) -0.0100(10) 0.0002(9)

loop_
_atom_type_symbol
_atom_type_description
_atom_type_scat_dispersion_real
_atom_type_scat_dispersion_imag
_atom_type_scat_source
C C 0.0181 0.0091 'International Tables Vol C Tables 4.2.6.8 and 6.1.1.4'
H H 0.0000 0.0000 'International Tables Vol C Tables 4.2.6.8 and 6.1.1.4'

loop_
_geom_angle_atom_site_label_1
_geom_angle_atom_site_label_2
_geom_angle_atom_site_label_3
_geom_angle
_geom_angle_site_symmetry_1
_geom_angle_site_symmetry_3
_geom_angle_publ_flag
C1 C1 C2 167.81(12) 7_565 . ?
C3 C2 C7 120.6(2) . . ?
C3 C2 C1 119.8(3) . . ?
C7 C2 C1 119.0(2) . . ?
C4 C3 C2 118.8(2) . . ?
C4 C3 C33 118.1(3) . . ?
C2 C3 C33 123.0(3) . . ?
C4 C3 H3 120.6 . . ?
C2 C3 H3 120.6 . . ?
C3 C4 C5 121.2(2) . . ?
C3 C4 H4 119.4 . . ?
C5 C4 H4 119.4 . . ?
C4 C5 C6 119.3(2) . . ?
C4 C5 C8 120.76(19) . . ?
C6 C5 C8 119.1(2) . . ?
C7 C6 C5 120.3(2) . . ?
C7 C6 H6 119.9 . . ?
C5 C6 H6 119.9 . . ?
C6 C7 C2 119.4(2) . . ?
C6 C7 C33A 115.0(3) . . ?
C2 C7 C33A 125.2(3) . . ?
C6 C7 H7 120.3 . . ?
C2 C7 H7 120.3 . . ?
C9 C8 C5 167.5(2) . . ?
C8 C9 C10 167.4(2) . . ?
C11 C10 C15 118.99(17) . . ?
C11 C10 C9 118.89(17) . . ?
C15 C10 C9 121.59(17) . . ?
C12 C11 C10 122.23(17) . . ?
C12 C11 H11 118.9 . . ?
C10 C11 H11 118.9 . . ?
C11 C12 C13 118.05(16) . . ?
C11 C12 C34 121.31(17) . . ?
C13 C12 C34 120.57(17) . . ?
C14 C13 C12 119.95(17) . . ?
C14 C13 C16 120.69(16) . . ?
C12 C13 C16 119.14(16) . . ?
C15 C14 C13 120.90(17) . . ?
C15 C14 H14 119.5 . . ?
C13 C14 H14 119.5 . . ?
C14 C15 C10 119.72(17) . . ?
C14 C15 H15 120.1 . . ?
C10 C15 H15 120.1 . . ?
C17 C16 C13 172.2(2) . . ?
C16 C17 C18 170.6(2) . . ?
C23 C18 C19 119.55(17) . . ?
C23 C18 C17 119.34(17) . . ?
C19 C18 C17 120.76(17) . . ?
C20 C19 C18 118.67(17) . . ?
C20 C19 C35 120.63(17) . . ?
C18 C19 C35 120.57(17) . . ?
C19 C20 C21 121.64(17) . . ?
C19 C20 H20 119.2 . . ?
C21 C20 H20 119.2 . . ?
C20 C21 C22 119.23(17) . . ?
C20 C21 C24 120.91(17) . . ?
C22 C21 C24 119.21(18) . . ?
C23 C22 C21 119.43(18) . . ?
C23 C22 H22 120.3 . . ?
C21 C22 H22 120.3 . . ?
C22 C23 C18 121.10(18) . . ?
C22 C23 H23 119.4 . . ?
C18 C23 H23 119.4 . . ?
C25 C24 C21 167.9(2) . . ?
C24 C25 C26 168.8(2) . . ?
C31 C26 C27 118.49(18) . . ?
C31 C26 C25 118.80(17) . . ?
C27 C26 C25 122.30(17) . . ?
C28 C27 C26 121.80(18) . . ?
C28 C27 H27 119.1 . . ?
C26 C27 H27 119.1 . . ?
C27 C28 C29 118.67(17) . . ?
C27 C28 C36 121.16(17) . . ?
C29 C28 C36 120.13(17) . . ?
C28 C29 C30 119.28(18) . . ?
C28 C29 C32 122.29(17) . . ?
C30 C29 C32 117.85(18) . . ?
C31 C30 C29 121.07(19) . . ?
C31 C30 H30 119.5 . . ?
C29 C30 H30 119.5 . . ?
C30 C31 C26 120.22(19) . . ?
C30 C31 H31 119.9 . . ?
C26 C31 H31 119.9 . . ?
C32 C32 C29 166.03(11) 7_565 . ?
C3 C33 H33A 109.5 . . ?
C3 C33 H33B 109.5 . . ?
H33A C33 H33B 109.5 . . ?
C3 C33 H33C 109.5 . . ?
H33A C33 H33C 109.5 . . ?
H33B C33 H33C 109.5 . . ?
C7 C33A H33D 109.5 . . ?
C7 C33A H33E 109.5 . . ?
H33D C33A H33E 109.5 . . ?
C7 C33A H33F 109.5 . . ?
H33D C33A H33F 109.5 . . ?
H33E C33A H33F 109.5 . . ?
C12 C34 H34A 109.5 . . ?
C12 C34 H34B 109.5 . . ?
H34A C34 H34B 109.5 . . ?
C12 C34 H34C 109.5 . . ?
H34A C34 H34C 109.5 . . ?
H34B C34 H34C 109.5 . . ?
C19 C35 H35A 109.5 . . ?
C19 C35 H35B 109.5 . . ?
H35A C35 H35B 109.5 . . ?
C19 C35 H35C 109.5 . . ?
H35A C35 H35C 109.5 . . ?
H35B C35 H35C 109.5 . . ?
C28 C36 H36A 109.5 . . ?
C28 C36 H36B 109.5 . . ?
H36A C36 H36B 109.5 . . ?
C28 C36 H36C 109.5 . . ?
H36A C36 H36C 109.5 . . ?
H36B C36 H36C 109.5 . . ?

loop_
_geom_bond_atom_site_label_1
_geom_bond_atom_site_label_2
_geom_bond_distance
_geom_bond_site_symmetry_2
_geom_bond_publ_flag
C1 C1 1.196(4) 7_565 ?
C1 C2 1.435(3) . ?
C2 C3 1.397(3) . ?
C2 C7 1.409(4) . ?
C3 C4 1.383(3) . ?
C3 C33 1.556(4) . ?
C3 H3 0.9500 . ?
C4 C5 1.395(3) . ?
C4 H4 0.9500 . ?
C5 C6 1.402(3) . ?
C5 C8 1.430(3) . ?
C6 C7 1.382(3) . ?
C6 H6 0.9500 . ?
C7 C33A 1.544(4) . ?
C7 H7 0.9500 . ?
C8 C9 1.199(3) . ?
C9 C10 1.435(3) . ?
C10 C11 1.394(3) . ?
C10 C15 1.397(3) . ?
C11 C12 1.383(3) . ?
C11 H11 0.9500 . ?
C12 C13 1.410(2) . ?
C12 C34 1.499(3) . ?
C13 C14 1.397(3) . ?
C13 C16 1.429(3) . ?
C14 C15 1.381(3) . ?
C14 H14 0.9500 . ?
C15 H15 0.9500 . ?
C16 C17 1.200(3) . ?
C17 C18 1.430(3) . ?
C18 C23 1.399(3) . ?
C18 C19 1.408(3) . ?
C19 C20 1.381(3) . ?
C19 C35 1.509(3) . ?
C20 C21 1.396(3) . ?
C20 H20 0.9500 . ?
C21 C22 1.402(3) . ?
C21 C24 1.434(3) . ?
C22 C23 1.378(3) . ?
C22 H22 0.9500 . ?
C23 H23 0.9500 . ?
C24 C25 1.202(3) . ?
C25 C26 1.433(3) . ?
C26 C31 1.394(3) . ?
C26 C27 1.399(3) . ?
C27 C28 1.382(3) . ?
C27 H27 0.9500 . ?
C28 C29 1.401(3) . ?
C28 C36 1.507(3) . ?
C29 C30 1.402(3) . ?
C29 C32 1.432(3) . ?
C30 C31 1.366(3) . ?
C30 H30 0.9500 . ?
C31 H31 0.9500 . ?
C32 C32 1.203(4) 7_565 ?
C33 H33A 0.9800 . ?
C33 H33B 0.9800 . ?
C33 H33C 0.9800 . ?
C33A H33D 0.9800 . ?
C33A H33E 0.9800 . ?
C33A H33F 0.9800 . ?
C34 H34A 0.9800 . ?
C34 H34B 0.9800 . ?
C34 H34C 0.9800 . ?
C35 H35A 0.9800 . ?
C35 H35B 0.9800 . ?
C35 H35C 0.9800 . ?
C36 H36A 0.9800 . ?
C36 H36B 0.9800 . ?
C36 H36C 0.9800 . ?

loop_
_geom_torsion_atom_site_label_1
_geom_torsion_atom_site_label_2
_geom_torsion_atom_site_label_3
_geom_torsion_atom_site_label_4
_geom_torsion
_geom_torsion_site_symmetry_1
_geom_torsion_site_symmetry_2
_geom_torsion_site_symmetry_3
_geom_torsion_site_symmetry_4
_geom_torsion_publ_flag
C1 C1 C2 C3 -87.5(8) 7_565 . . . ?
C1 C1 C2 C7 83.9(8) 7_565 . . . ?
C7 C2 C3 C4 -5.6(3) . . . . ?
C1 C2 C3 C4 165.6(2) . . . . ?
C7 C2 C3 C33 177.1(3) . . . . ?
C1 C2 C3 C33 -11.7(4) . . . . ?
C2 C3 C4 C5 0.4(3) . . . . ?
C33 C3 C4 C5 177.8(3) . . . . ?
C3 C4 C5 C6 4.8(3) . . . . ?
C3 C4 C5 C8 -164.4(2) . . . . ?
C4 C5 C6 C7 -4.9(3) . . . . ?
C8 C5 C6 C7 164.5(2) . . . . ?
C5 C6 C7 C2 -0.2(3) . . . . ?
C5 C6 C7 C33A -172.8(4) . . . . ?
C3 C2 C7 C6 5.5(3) . . . . ?
C1 C2 C7 C6 -165.8(2) . . . . ?
C3 C2 C7 C33A 177.4(4) . . . . ?
C1 C2 C7 C33A 6.1(5) . . . . ?
C4 C5 C8 C9 90.6(10) . . . . ?
C6 C5 C8 C9 -78.6(10) . . . . ?
C5 C8 C9 C10 5.0(18) . . . . ?
C8 C9 C10 C11 66.3(10) . . . . ?
C8 C9 C10 C15 -105.2(9) . . . . ?
C15 C10 C11 C12 3.7(3) . . . . ?
C9 C10 C11 C12 -168.08(17) . . . . ?
C10 C11 C12 C13 -0.4(3) . . . . ?
C10 C11 C12 C34 176.46(18) . . . . ?
C11 C12 C13 C14 -2.3(3) . . . . ?
C34 C12 C13 C14 -179.20(17) . . . . ?
C11 C12 C13 C16 172.41(17) . . . . ?
C34 C12 C13 C16 -4.5(3) . . . . ?
C12 C13 C14 C15 1.7(3) . . . . ?
C16 C13 C14 C15 -172.93(17) . . . . ?
C13 C14 C15 C10 1.7(3) . . . . ?
C11 C10 C15 C14 -4.3(3) . . . . ?
C9 C10 C15 C14 167.28(18) . . . . ?
C23 C18 C19 C20 4.7(3) . . . . ?
C17 C18 C19 C20 -168.43(18) . . . . ?
C23 C18 C19 C35 -179.32(18) . . . . ?
C17 C18 C19 C35 7.5(3) . . . . ?
C18 C19 C20 C21 0.3(3) . . . . ?
C35 C19 C20 C21 -175.63(18) . . . . ?
C19 C20 C21 C22 -5.3(3) . . . . ?
C19 C20 C21 C24 165.41(18) . . . . ?
C20 C21 C22 C23 5.1(3) . . . . ?
C24 C21 C22 C23 -165.75(18) . . . . ?
C21 C22 C23 C18 -0.1(3) . . . . ?
C19 C18 C23 C22 -4.9(3) . . . . ?
C17 C18 C23 C22 168.35(18) . . . . ?
C20 C21 C24 C25 -92.3(10) . . . . ?
C22 C21 C24 C25 78.3(10) . . . . ?
C21 C24 C25 C26 -9.7(18) . . . . ?
C24 C25 C26 C31 -52.0(11) . . . . ?
C24 C25 C26 C27 120.5(10) . . . . ?
C31 C26 C27 C28 5.2(3) . . . . ?
C25 C26 C27 C28 -167.31(18) . . . . ?
C26 C27 C28 C29 0.6(3) . . . . ?
C26 C27 C28 C36 178.24(18) . . . . ?
C27 C28 C29 C30 -5.8(3) . . . . ?
C36 C28 C29 C30 176.6(2) . . . . ?
C27 C28 C29 C32 165.24(19) . . . . ?
C36 C28 C29 C32 -12.4(3) . . . . ?
C28 C29 C30 C31 5.1(3) . . . . ?
C32 C29 C30 C31 -166.3(2) . . . . ?
C29 C30 C31 C26 0.8(4) . . . . ?
C27 C26 C31 C30 -5.9(3) . . . . ?
C25 C26 C31 C30 166.9(2) . . . . ?
C28 C29 C32 C32 -108.1(4) . . . 7_565 ?
C30 C29 C32 C32 63.0(5) . . . 7_565 ?
